data_4311386
loop_
_publ_author_name
'Masafumi Goto'
'Nobuhiro Koga'
'Yasuhiko Ohse'
'Yuka Kudoh'
'Michiko Kukihara'
'Yoshinori Okuno'
'Hiromasa Kurosaki'

_publ_contact_author_address
;
    Graduate School of Pharmaceutical Sciences, Kumamoto University,
    Oe-honmachi 5-1, Kumamoto, 862-0973, Japan 
;
_publ_contact_author_email ' ayasaya@gpo.kumamoto-u.ac.jp '
_publ_contact_author_fax ' +81-96-371-4314 '
_publ_contact_author_name ' Hiromasa Kurosaki'
_publ_contact_author_phone ' +81-96-371-4315 '
_publ_section_title
;
 Selective Dehydrogenation of Amines with Respect to Coordination
 Geometry: Different Oxidation Products of
 Tricyano[bis(2-pyridylmethyl)amine]ferrate(II) between mer- and
 fac-Isomers
;
_journal_name_full 'Inorganic Chemistry'
_journal_page_first 5120
_journal_page_last 5127
_journal_paper_doi 10.1021/ic035289a
_journal_volume 43
_journal_year 2004
_chemical_formula_sum 'C7 H13 Fe N6 O'
_chemical_formula_weight 253.07
_space_group_IT_number 14
_symmetry_cell_setting monoclinic
_symmetry_Int_Tables_number 14
_symmetry_space_group_name_Hall '-P 2yn'
_symmetry_space_group_name_H-M 'P 1 21/n 1'
_audit_creation_date 'Thu Mar 18 16:14:23 2004'
_audit_creation_method 'by teXsan'
_cell_angle_alpha 90
_cell_angle_beta 91.96(3)
_cell_angle_gamma 90
_cell_formula_units_Z 4
_cell_length_a 8.336(4)
_cell_length_b 13.340(5)
_cell_length_c 10.429(3)
_cell_measurement_reflns_used 25
_cell_measurement_temperature 293.2
_cell_measurement_theta_max 16.1
_cell_measurement_theta_min 13.0
_cell_volume 1159.0(8)
_computing_cell_refinement 'MSC/AFC Diffractometer Control'
_computing_data_collection 'MSC/AFC Diffractometer Control'
_computing_data_reduction 'teXsan Ver. 1.11'
_computing_publication_material 'teXsan Ver. 1.11'
_computing_structure_refinement 'teXsan Ver. 1.10'
_computing_structure_solution SAPI91
_diffrn_measurement_device_type 'Rigaku AFC7R'
_diffrn_measurement_method \w-2\q
_diffrn_radiation_type 'Mo K\a'
_diffrn_radiation_wavelength 0.7107
_diffrn_reflns_av_R_equivalents 0.018
_diffrn_reflns_limit_h_max 11
_diffrn_reflns_limit_h_min 0
_diffrn_reflns_limit_k_max 17
_diffrn_reflns_limit_k_min 0
_diffrn_reflns_limit_l_max 14
_diffrn_reflns_limit_l_min -14
_diffrn_reflns_number 2968
_diffrn_standards_decay_% 0.52
_diffrn_standards_interval_count 150
_diffrn_standards_number 3
_exptl_absorpt_coefficient_mu 1.286
_exptl_absorpt_correction_T_max 0.926
_exptl_absorpt_correction_T_min 0.784
_exptl_absorpt_correction_type psi-scan
_exptl_absorpt_process_details '(North, Phillips & Mathews, 1968)'
_exptl_crystal_colour YELLOW
_exptl_crystal_density_diffrn 1.450
_exptl_crystal_density_method 'not measured'
_exptl_crystal_description PLATE
_exptl_crystal_size_max 0.440
_exptl_crystal_size_mid 0.210
_exptl_crystal_size_min 0.060
_refine_diff_density_max 0.34
_refine_diff_density_min -0.26
_refine_ls_extinction_method none
_refine_ls_goodness_of_fit_ref 1.370
_refine_ls_hydrogen_treatment refall
_refine_ls_number_parameters 196
_refine_ls_number_reflns 1975
_refine_ls_R_factor_gt 0.0000
_refine_ls_shift/su_max 0.0050
_refine_ls_structure_factor_coef F
_refine_ls_weighting_details 'w = 1/[\s^2^(Fo) + 0.00005|Fo|^2^]'
_refine_ls_weighting_scheme calc
_refine_ls_wR_factor_ref 0.0330
_reflns_number_gt 0
_reflns_number_total 0
_reflns_threshold_expression F^2^>2.0\s(F^2^)
_cod_data_source_file ic035289asi20040318_112034.cif
_cod_data_source_block FE(CN)3(DIEN)
_cod_depositor_comments
;
The following automatic conversions were performed:
data name '_geom_hbond_site_distance_dh' replaced with
'_geom_hbond_distance_DH' as specified in the replacement file
'/home/antanas/src/cod-tools/trunk/data/replacement-values/replacement_tags.lst'.

data
name '_geom_hbond_site_distance_ha' replaced with
'_geom_hbond_distance_HA' as specified in the replacement file
'/home/antanas/src/cod-tools/trunk/data/replacement-values/replacement_tags.lst'.

data
name '_geom_hbond_site_distance_da' replaced with
'_geom_hbond_distance_DA' as specified in the replacement file
'/home/antanas/src/cod-tools/trunk/data/replacement-values/replacement_tags.lst'.

Automatic conversion script
Id: cif_correct_tags 5005 2017-03-03 11:38:54Z antanas 
;
_cod_original_cell_volume 1159.1(7)
_cod_original_formula_sum 'C7 H13 Fe N6 O '
_cod_database_code 4311386

loop_
_symmetry_equiv_pos_as_xyz
x,y,z
1/2-x,1/2+y,1/2-z
-x,-y,-z
1/2+x,1/2-y,1/2+z

loop_
_atom_site_label
_atom_site_type_symbol
_atom_site_fract_x
_atom_site_fract_y
_atom_site_fract_z
_atom_site_U_iso_or_equiv
_atom_site_adp_type
_atom_site_occupancy
_atom_site_calc_flag
_atom_site_refinement_flags
_atom_site_disorder_assembly
_atom_site_disorder_group
Fe(1) Fe 0.10689(4) 0.17565(3) 0.13269(4) 0.02620(10) Uani 1.00 d . . .
O(1) O 0.2316(3) 0.4965(2) 0.7784(3) 0.0621(9) Uani 1.00 d . . .
N(1) N 0.2760(3) 0.1067(2) 0.0320(2) 0.0336(7) Uani 1.00 d . . .
N(2) N 0.2900(3) 0.1968(2) 0.2614(2) 0.0339(7) Uani 1.00 d . . .
N(3) N 0.0605(3) 0.0570(2) 0.2424(2) 0.0335(7) Uani 1.00 d . . .
N(4) N -0.1377(4) 0.2986(2) 0.2810(3) 0.0595(9) Uani 1.00 d . . .
N(5) N -0.1574(3) 0.1179(2) -0.0667(2) 0.0394(7) Uani 1.00 d . . .
N(6) N 0.1772(3) 0.3766(2) -0.0004(3) 0.0536(9) Uani 1.00 d . . .
C(1) C 0.4351(4) 0.1070(3) 0.1005(4) 0.047(1) Uani 1.00 d . . .
C(2) C 0.4424(4) 0.1947(3) 0.1922(3) 0.0437(9) Uani 1.00 d . . .
C(3) C 0.2870(4) 0.1211(3) 0.3675(3) 0.0447(10) Uani 1.00 d . . .
C(4) C 0.1215(4) 0.0790(3) 0.3749(3) 0.0414(9) Uani 1.00 d . . .
C(5) C -0.0474(4) 0.2518(2) 0.2262(3) 0.0371(8) Uani 1.00 d . . .
C(6) C -0.0600(3) 0.1410(2) 0.0076(3) 0.0305(7) Uani 1.00 d . . .
C(7) C 0.1505(3) 0.3014(2) 0.0476(3) 0.0351(8) Uani 1.00 d . . .
H(1) H 0.283(4) 0.138(2) -0.038(3) 0.051(10) Uiso 1.00 calc . . .
H(2) H 0.250(3) 0.044(2) 0.014(3) 0.036(8) Uiso 1.00 calc . . .
H(3) H 0.281(3) 0.246(2) 0.292(3) 0.027(8) Uiso 1.00 calc . . .
H(4) H 0.104(4) 0.012(2) 0.213(3) 0.05(1) Uiso 1.00 calc . . .
H(5) H -0.044(4) 0.045(2) 0.243(3) 0.047(9) Uiso 1.00 calc . . .
H(6) H 0.448(4) 0.047(2) 0.151(3) 0.07(1) Uiso 1.00 calc . . .
H(7) H 0.521(4) 0.111(2) 0.042(3) 0.07(1) Uiso 1.00 calc . . .
H(8) H 0.450(3) 0.255(2) 0.144(3) 0.036(8) Uiso 1.00 calc . . .
H(9) H 0.535(3) 0.190(2) 0.253(3) 0.040(8) Uiso 1.00 calc . . .
H(10) H 0.359(3) 0.064(2) 0.345(3) 0.051(9) Uiso 1.00 calc . . .
H(11) H 0.330(4) 0.146(2) 0.452(3) 0.07(1) Uiso 1.00 calc . . .
H(12) H 0.040(3) 0.127(2) 0.413(3) 0.040(8) Uiso 1.00 calc . . .
H(13) H 0.118(4) 0.021(2) 0.428(3) 0.049(9) Uiso 1.00 calc . . .
H(14) H 0.224(5) 0.560(3) 0.794(4) 0.11(1) Uiso 1.00 calc . . .
H(15) H 0.213(4) 0.478(3) 0.848(3) 0.06(1) Uiso 1.00 calc . . .

loop_
_atom_site_aniso_label
_atom_site_aniso_U_11
_atom_site_aniso_U_22
_atom_site_aniso_U_33
_atom_site_aniso_U_12
_atom_site_aniso_U_13
_atom_site_aniso_U_23
Fe(1) 0.0298(2) 0.0231(2) 0.0256(2) 0.0008(2) -0.0008(1) -0.0001(2)
O(1) 0.064(2) 0.058(2) 0.066(2) 0.014(1) 0.015(1) 0.016(1)
N(1) 0.036(1) 0.029(1) 0.036(1) 0.000(1) 0.006(1) -0.002(1)
N(2) 0.038(1) 0.030(1) 0.034(1) -0.002(1) -0.006(1) -0.002(1)
N(3) 0.037(2) 0.030(1) 0.033(1) -0.001(1) 0.002(1) 0.004(1)
N(4) 0.073(2) 0.051(2) 0.056(2) 0.021(2) 0.018(2) 0.000(1)
N(5) 0.045(2) 0.033(1) 0.039(1) 0.000(1) -0.010(1) 0.000(1)
N(6) 0.064(2) 0.040(2) 0.056(2) -0.007(1) -0.004(1) 0.011(1)
C(1) 0.033(2) 0.057(2) 0.052(2) 0.007(2) 0.001(2) -0.006(2)
C(2) 0.029(2) 0.049(2) 0.053(2) -0.005(1) -0.005(1) 0.002(2)
C(3) 0.050(2) 0.048(2) 0.035(2) 0.000(2) -0.011(1) 0.009(1)
C(4) 0.048(2) 0.044(2) 0.033(2) 0.002(2) -0.002(1) 0.011(1)
C(5) 0.044(2) 0.033(2) 0.035(2) 0.005(1) 0.001(1) 0.003(1)
C(6) 0.036(2) 0.024(1) 0.032(1) 0.002(1) 0.000(1) 0.003(1)
C(7) 0.039(2) 0.032(1) 0.034(2) 0.000(1) -0.003(1) -0.001(1)

loop_
_atom_type_symbol
_atom_type_description
_atom_type_scat_dispersion_real
_atom_type_scat_dispersion_imag
_atom_type_scat_source
Fe Fe 0.346 0.844
;International Tables for Crystallography
(1992, Vol. C, Tables 4.2.6.8 and 6.1.1.1)
;
C C 0.003 0.002
;International Tables for Crystallography
(1992, Vol. C, Tables 4.2.6.8 and 6.1.1.1)
;
N N 0.006 0.003
;International Tables for Crystallography
(1992, Vol. C, Tables 4.2.6.8 and 6.1.1.1)
;
H H 0.000 0.000
;International Tables for Crystallography
(1992, Vol. C, Table 6.1.1.2)
;
O O 0.011 0.006
;International Tables for Crystallography
(1992, Vol. C, Tables 4.2.6.8 and 6.1.1.1)
;

loop_
_geom_angle_atom_site_label_1
_geom_angle_atom_site_label_2
_geom_angle_atom_site_label_3
_geom_angle
_geom_angle_site_symmetry_1
_geom_angle_site_symmetry_2
_geom_angle_site_symmetry_3
_geom_angle_publ_flag
N(1) Fe(1) N(2) 83.3(1) . . . yes
N(1) Fe(1) N(3) 95.1(1) . . . yes
N(1) Fe(1) C(5) 175.4(1) . . . yes
N(1) Fe(1) C(6) 92.2(1) . . . yes
N(1) Fe(1) C(7) 90.6(1) . . . yes
N(2) Fe(1) N(3) 83.5(1) . . . yes
N(2) Fe(1) C(5) 95.3(1) . . . yes
N(2) Fe(1) C(6) 173.9(1) . . . yes
N(2) Fe(1) C(7) 92.0(1) . . . yes
N(3) Fe(1) C(5) 89.0(1) . . . yes
N(3) Fe(1) C(6) 92.8(1) . . . yes
N(3) Fe(1) C(7) 172.2(1) . . . yes
C(5) Fe(1) C(6) 89.5(1) . . . yes
C(5) Fe(1) C(7) 85.1(1) . . . yes
C(6) Fe(1) C(7) 92.3(1) . . . yes
Fe(1) N(1) C(1) 112.2(2) . . . yes
Fe(1) N(2) C(2) 108.4(2) . . . yes
Fe(1) N(2) C(3) 111.4(2) . . . yes
C(2) N(2) C(3) 112.6(3) . . . yes
Fe(1) N(3) C(4) 108.1(2) . . . yes
N(1) C(1) C(2) 108.8(3) . . . yes
N(2) C(2) C(1) 107.8(3) . . . yes
N(2) C(3) C(4) 109.3(3) . . . yes
N(3) C(4) C(3) 108.3(3) . . . yes
Fe(1) C(5) N(4) 178.8(3) . . . yes
Fe(1) C(6) N(5) 178.1(2) . . . yes
Fe(1) C(7) N(6) 178.6(3) . . . yes

loop_
_geom_bond_atom_site_label_1
_geom_bond_atom_site_label_2
_geom_bond_distance
_geom_bond_site_symmetry_1
_geom_bond_site_symmetry_2
_geom_bond_publ_flag
Fe(1) N(1) 2.009(3) . . yes
Fe(1) N(2) 2.018(2) . . yes
Fe(1) N(3) 1.998(2) . . yes
Fe(1) C(5) 1.930(3) . . yes
Fe(1) C(6) 1.931(3) . . yes
Fe(1) C(7) 1.938(3) . . yes
N(1) C(1) 1.485(4) . . yes
N(2) C(2) 1.483(4) . . yes
N(2) C(3) 1.499(4) . . yes
N(3) C(4) 1.485(4) . . yes
N(4) C(5) 1.145(4) . . yes
N(5) C(6) 1.146(3) . . yes
N(6) C(7) 1.146(4) . . yes
C(1) C(2) 1.511(4) . . yes
C(3) C(4) 1.494(4) . . yes

loop_
_geom_contact_atom_site_label_1
_geom_contact_atom_site_label_2
_geom_contact_distance
_geom_contact_site_symmetry_1
_geom_contact_site_symmetry_2
_geom_contact_publ_flag
O(1) N(6) 2.856(4) . 1_556 ?
O(1) N(3) 2.871(4) . 4_555 ?
O(1) N(4) 2.904(4) . 3_566 ?
O(1) C(1) 3.338(5) . 4_455 ?
O(1) C(4) 3.517(4) . 4_555 ?
O(1) N(1) 3.553(4) . 2_555 ?
N(1) N(4) 3.015(4) . 4_554 ?
N(1) N(5) 3.179(4) . 3_555 ?
N(2) N(5) 3.077(3) . 4_555 ?
N(2) C(6) 3.552(4) . 4_555 ?
N(3) N(5) 3.090(4) . 3_555 ?
N(4) C(1) 3.593(5) . 4_455 ?
N(5) C(3) 3.577(4) . 4_454 ?
N(6) C(4) 3.416(4) . 2_555 ?
N(6) C(3) 3.489(4) . 4_454 ?
N(6) C(3) 3.553(4) . 2_555 ?

loop_
_geom_hbond_atom_site_label_D
_geom_hbond_atom_site_label_H
_geom_hbond_atom_site_label_A
_geom_hbond_site_symmetry_D
_geom_hbond_site_symmetry_H
_geom_hbond_site_symmetry_A
_geom_hbond_distance_DH
_geom_hbond_distance_HA
_geom_hbond_distance_DA
_geom_hbond_angle_DHA
_geom_hbond_publ_flag
N(3) H(4) N(1) . . . 0.77(3) 2.72(3) 2.958(3) 99(2) no
N(1) H(2) N(5) . . 3_555 0.88(2) 2.37(2) 3.179(3) 153(2) no
N(1) H(1) N(4) . . 4_554 0.84(3) 2.19(3) 3.015(3) 164(2) no
N(2) H(3) N(5) . . 4_555 0.74(2) 2.38(2) 3.077(3) 157(2) no
N(3) H(4) N(5) . . 3_555 0.77(3) 2.36(3) 3.090(3) 158(3) no
N(1) H(1) O(1) . . 2_545 0.84(3) 3.14(3) 3.553(4) 112(2) no
N(3) H(5) O(1) . . 4_454 0.88(3) 2.00(3) 2.871(4) 167(2) no

loop_
_geom_torsion_atom_site_label_1
_geom_torsion_atom_site_label_2
_geom_torsion_atom_site_label_3
_geom_torsion_atom_site_label_4
_geom_torsion
_geom_torsion_site_symmetry_1
_geom_torsion_site_symmetry_2
_geom_torsion_site_symmetry_3
_geom_torsion_site_symmetry_4
_geom_torsion_publ_flag
Fe(1) N(1) C(1) C(2) -25.1(3) . . . . yes
Fe(1) N(1) C(1) H(1) -118(2) . . . . no
Fe(1) N(1) C(1) H(2) 124(1) . . . . no
Fe(1) N(1) C(1) H(6) 92(2) . . . . no
Fe(1) N(1) C(1) H(7) -146(2) . . . . no
Fe(1) N(1) C(1) H(8) -50.3(8) . . . . no
Fe(1) N(1) C(1) H(9) -17(1) . . . . no
Fe(1) N(1) H(1) C(1) 121(1) . . . . no
Fe(1) N(1) H(1) H(2) -120(2) . . . . no
Fe(1) N(1) H(2) C(1) -124(1) . . . . no
Fe(1) N(1) H(2) H(1) 117(2) . . . . no
Fe(1) N(1) H(2) H(6) -110(1) . . . . no
Fe(1) N(1) H(6) C(1) -98(1) . . . . no
Fe(1) N(1) H(6) C(2) -57.5(10) . . . . no
Fe(1) N(1) H(6) H(2) 112(1) . . . . no
Fe(1) N(1) H(6) H(7) -130(1) . . . . no
Fe(1) N(1) H(7) C(1) 43(2) . . . . no
Fe(1) N(1) H(7) C(2) 5(1) . . . . no
Fe(1) N(1) H(7) H(6) 76(1) . . . . no
Fe(1) N(2) C(2) C(1) -45.0(3) . . . . yes
Fe(1) N(2) C(2) H(3) 118(2) . . . . no
Fe(1) N(2) C(2) H(6) -71.3(9) . . . . no
Fe(1) N(2) C(2) H(7) -38(1) . . . . no
Fe(1) N(2) C(2) H(8) 72(1) . . . . no
Fe(1) N(2) C(2) H(9) -167(1) . . . . no
Fe(1) N(2) C(3) C(4) -21.4(3) . . . . yes
Fe(1) N(2) C(3) H(3) -118(2) . . . . no
Fe(1) N(2) C(3) H(10) 94(1) . . . . no
Fe(1) N(2) C(3) H(11) -148(2) . . . . no
Fe(1) N(2) C(3) H(12) -46.7(8) . . . . no
Fe(1) N(2) C(3) H(13) -14(1) . . . . no
Fe(1) N(2) H(3) C(2) -118(1) . . . . no
Fe(1) N(2) H(3) C(3) 120(1) . . . . no
Fe(1) N(2) H(3) H(8) -99(1) . . . . no
Fe(1) N(2) H(8) C(1) -72.7(6) . . . . no
Fe(1) N(2) H(8) C(2) -113(1) . . . . no
Fe(1) N(2) H(8) H(3) 109(2) . . . . no
Fe(1) N(2) H(8) H(9) -146(1) . . . . no
Fe(1) N(2) H(9) C(1) -21(1) . . . . no
Fe(1) N(2) H(9) C(2) 16(2) . . . . no
Fe(1) N(2) H(9) H(8) 49(1) . . . . no
Fe(1) N(2) H(10) C(3) -96(1) . . . . no
Fe(1) N(2) H(10) C(4) -55.8(8) . . . . no
Fe(1) N(2) H(10) H(11) -129(1) . . . . no
Fe(1) N(2) H(11) C(3) 40(2) . . . . no
Fe(1) N(2) H(11) C(4) 6(1) . . . . no
Fe(1) N(2) H(11) H(10) 76(1) . . . . no
Fe(1) N(3) C(4) C(3) -46.5(3) . . . . yes
Fe(1) N(3) C(4) H(4) -117(2) . . . . no
Fe(1) N(3) C(4) H(5) 121(2) . . . . no
Fe(1) N(3) C(4) H(10) -73.7(9) . . . . no
Fe(1) N(3) C(4) H(11) -41(1) . . . . no
Fe(1) N(3) C(4) H(12) 76(1) . . . . no
Fe(1) N(3) C(4) H(13) -170(1) . . . . no
Fe(1) N(3) H(4) C(4) 118(1) . . . . no
Fe(1) N(3) H(4) H(5) -119(2) . . . . no
Fe(1) N(3) H(5) O(1) -155(12) . . . 4_454 no
Fe(1) N(3) H(5) C(4) -119(1) . . . . no
Fe(1) N(3) H(5) H(4) 117(2) . . . . no
Fe(1) N(3) H(12) C(3) -74.3(6) . . . . no
Fe(1) N(3) H(12) C(4) -110(1) . . . . no
Fe(1) N(3) H(12) H(13) -144(1) . . . . no
Fe(1) N(3) H(13) C(3) -24(1) . . . . no
Fe(1) N(3) H(13) C(4) 12(2) . . . . no
Fe(1) N(3) H(13) H(12) 51(1) . . . . no
Fe(1) C(5) N(4) H(14) 34(13) . . . 3_566 no
Fe(1) C(7) N(6) H(15) 169(11) . . . 1_554 no
O(1) H(14) N(4) C(5) 121(6) . . 3_566 3_566 no
O(1) H(14) H(15) N(6) -179(9) . . . 1_556 no
O(1) H(15) H(14) N(4) 114(9) . . . 3_566 no
N(1) Fe(1) N(2) C(2) 25.0(2) . . . . yes
N(1) Fe(1) N(2) C(3) -99.3(2) . . . . yes
N(1) Fe(1) N(2) H(3) 144(2) . . . . no
N(1) Fe(1) N(2) H(8) 51.0(8) . . . . no
N(1) Fe(1) N(2) H(9) 17(1) . . . . no
N(1) Fe(1) N(2) H(10) -69.5(9) . . . . no
N(1) Fe(1) N(2) H(11) -116(1) . . . . no
N(1) Fe(1) N(3) C(4) 110.1(2) . . . . yes
N(1) Fe(1) N(3) H(4) -10(2) . . . . no
N(1) Fe(1) N(3) H(5) -129(2) . . . . no
N(1) Fe(1) N(3) H(12) 138.7(8) . . . . no
N(1) Fe(1) N(3) H(13) 104(1) . . . . no
N(1) Fe(1) C(5) N(4) 5(14) . . . . yes
N(1) Fe(1) C(6) N(5) 46(7) . . . . yes
N(1) Fe(1) C(7) N(6) -117(11) . . . . yes
N(1) C(1) C(2) N(2) 45.6(4) . . . . yes
N(1) C(1) C(2) H(3) 37(1) . . . . no
N(1) C(1) C(2) H(6) 119(2) . . . . no
N(1) C(1) C(2) H(7) -122(2) . . . . no
N(1) C(1) C(2) H(8) -71(1) . . . . no
N(1) C(1) C(2) H(9) 167(1) . . . . no
N(1) C(1) H(1) H(2) -34(1) . . . . no
N(1) C(1) H(2) H(1) 33(1) . . . . no
N(1) C(1) H(2) H(6) -150(2) . . . . no
N(1) C(1) H(6) C(2) -118(1) . . . . no
N(1) C(1) H(6) H(2) 13(1) . . . . no
N(1) C(1) H(6) H(7) 122(2) . . . . no
N(1) C(1) H(7) C(2) 121(1) . . . . no
N(1) C(1) H(7) H(6) -121(2) . . . . no
N(1) C(1) H(8) N(2) 73.6(7) . . . . no
N(1) C(1) H(8) C(2) 114(1) . . . . no
N(1) C(1) H(8) H(3) 74(1) . . . . no
N(1) C(1) H(8) H(9) 146(1) . . . . no
N(1) C(1) H(9) N(2) 21(1) . . . . no
N(1) C(1) H(9) C(2) -16(2) . . . . no
N(1) C(1) H(9) H(8) -48(1) . . . . no
N(1) H(1) C(1) C(2) -95(2) . . . . no
N(1) H(1) C(1) H(2) 34(1) . . . . no
N(1) H(1) C(1) H(6) 38(3) . . . . no
N(1) H(1) C(1) H(7) 153(2) . . . . no
N(1) H(1) C(1) H(8) -113(2) . . . . no
N(1) H(1) C(1) H(9) -103(2) . . . . no
N(1) H(1) H(2) C(1) -43(1) . . . . no
N(1) H(1) H(2) H(6) -44(2) . . . . no
N(1) H(2) C(1) C(2) 38(2) . . . . no
N(1) H(2) C(1) H(1) -33(1) . . . . no
N(1) H(2) C(1) H(6) 150(2) . . . . no
N(1) H(2) C(1) H(7) -100(2) . . . . no
N(1) H(2) C(1) H(8) 6(2) . . . . no
N(1) H(2) C(1) H(9) 63(3) . . . . no
N(1) H(2) H(1) C(1) 43(1) . . . . no
N(1) H(2) H(6) C(1) -22(2) . . . . no
N(1) H(2) H(6) C(2) 10(1) . . . . no
N(1) H(2) H(6) H(7) -56(2) . . . . no
N(1) H(6) C(1) C(2) 118(1) . . . . no
N(1) H(6) C(1) H(1) -15(1) . . . . no
N(1) H(6) C(1) H(2) -13(1) . . . . no
N(1) H(6) C(1) H(7) -122(2) . . . . no
N(1) H(6) C(1) H(8) 124(2) . . . . no
N(1) H(6) C(1) H(9) 137(1) . . . . no
N(1) H(6) C(2) N(2) 73.6(8) . . . . no
N(1) H(6) C(2) C(1) -39(1) . . . . no
N(1) H(6) C(2) H(3) 77(1) . . . . no
N(1) H(6) C(2) H(7) -72(1) . . . . no
N(1) H(6) C(2) H(8) -53(2) . . . . no
N(1) H(6) C(2) H(9) -174(1) . . . . no
N(1) H(6) H(2) C(1) 22(2) . . . . no
N(1) H(6) H(2) H(1) 25(1) . . . . no
N(1) H(6) H(7) C(1) 38(1) . . . . no
N(1) H(6) H(7) C(2) 80.8(9) . . . . no
N(1) H(7) C(1) C(2) -121(1) . . . . no
N(1) H(7) C(1) H(1) -11(1) . . . . no
N(1) H(7) C(1) H(2) 26.8(9) . . . . no
N(1) H(7) C(1) H(6) 121(2) . . . . no
N(1) H(7) C(1) H(8) -100(1) . . . . no
N(1) H(7) C(1) H(9) -145(1) . . . . no
N(1) H(7) C(2) N(2) 21(1) . . . . no
N(1) H(7) C(2) C(1) 37(1) . . . . no
N(1) H(7) C(2) H(3) 3(3) . . . . no
N(1) H(7) C(2) H(6) 71(1) . . . . no
N(1) H(7) C(2) H(8) -95(1) . . . . no
N(1) H(7) C(2) H(9) 154(1) . . . . no
N(1) H(7) H(6) C(1) -38(1) . . . . no
N(1) H(7) H(6) C(2) -80.8(9) . . . . no
N(1) H(7) H(6) H(2) 21.5(9) . . . . no
N(2) Fe(1) N(1) C(1) 0.3(2) . . . . yes
N(2) Fe(1) N(1) H(1) -119(2) . . . . no
N(2) Fe(1) N(1) H(2) 122(1) . . . . no
N(2) Fe(1) N(1) H(6) 28.8(10) . . . . no
N(2) Fe(1) N(1) H(7) -18(1) . . . . no
N(2) Fe(1) N(3) C(4) 27.4(2) . . . . yes
N(2) Fe(1) N(3) H(4) -93(2) . . . . no
N(2) Fe(1) N(3) H(5) 147(2) . . . . no
N(2) Fe(1) N(3) H(12) 56.1(8) . . . . no
N(2) Fe(1) N(3) H(13) 21(1) . . . . no
N(2) Fe(1) C(5) N(4) 77(13) . . . . yes
N(2) Fe(1) C(6) N(5) 3(8) . . . . yes
N(2) Fe(1) C(7) N(6) -34(11) . . . . yes
N(2) C(2) C(1) H(1) 71(1) . . . . no
N(2) C(2) C(1) H(2) 29(1) . . . . no
N(2) C(2) C(1) H(6) -73(2) . . . . no
N(2) C(2) C(1) H(7) 168(2) . . . . no
N(2) C(2) C(1) H(8) 117(1) . . . . no
N(2) C(2) C(1) H(9) -122(1) . . . . no
N(2) C(2) H(3) C(3) 42(1) . . . . no
N(2) C(2) H(3) H(8) -136(2) . . . . no
N(2) C(2) H(6) C(1) 112(1) . . . . no
N(2) C(2) H(6) H(2) 69(1) . . . . no
N(2) C(2) H(6) H(7) 145(1) . . . . no
N(2) C(2) H(7) C(1) -15(2) . . . . no
N(2) C(2) H(7) H(6) -49(2) . . . . no
N(2) C(2) H(8) C(1) -117(1) . . . . no
N(2) C(2) H(8) H(3) 15.7(10) . . . . no
N(2) C(2) H(8) H(9) 120(2) . . . . no
N(2) C(2) H(9) C(1) 120(1) . . . . no
N(2) C(2) H(9) H(8) -118(2) . . . . no
N(2) C(3) C(4) N(3) 44.1(4) . . . . yes
N(2) C(3) C(4) H(4) 65(1) . . . . no
N(2) C(3) C(4) H(5) 36(1) . . . . no
N(2) C(3) C(4) H(10) 116(1) . . . . no
N(2) C(3) C(4) H(11) -128(2) . . . . no
N(2) C(3) C(4) H(12) -73(1) . . . . no
N(2) C(3) C(4) H(13) 167(1) . . . . no
N(2) C(3) H(3) C(2) -39(1) . . . . no
N(2) C(3) H(3) H(8) -39(1) . . . . no
N(2) C(3) H(10) C(4) -117.5(10) . . . . no
N(2) C(3) H(10) H(11) 122(2) . . . . no
N(2) C(3) H(11) C(4) 125(1) . . . . no
N(2) C(3) H(11) H(10) -118(2) . . . . no
N(2) C(3) H(12) N(3) 72.3(6) . . . . no
N(2) C(3) H(12) C(4) 113(1) . . . . no
N(2) C(3) H(12) H(13) 146(1) . . . . no
N(2) C(3) H(13) N(3) 21(1) . . . . no
N(2) C(3) H(13) C(4) -15(2) . . . . no
N(2) C(3) H(13) H(12) -49(1) . . . . no
N(2) H(3) C(2) C(1) 19(2) . . . . no
N(2) H(3) C(2) H(6) -11(2) . . . . no
N(2) H(3) C(2) H(7) 37(4) . . . . no
N(2) H(3) C(2) H(8) 136(2) . . . . no
N(2) H(3) C(2) H(9) -113(2) . . . . no
N(2) H(3) C(3) C(4) -91(2) . . . . no
N(2) H(3) C(3) H(10) 40(3) . . . . no
N(2) H(3) C(3) H(11) 152(2) . . . . no
N(2) H(3) C(3) H(12) -110(2) . . . . no
N(2) H(3) C(3) H(13) -98(2) . . . . no
N(2) H(3) H(8) C(1) -2(2) . . . . no
N(2) H(3) H(8) C(2) -33(2) . . . . no
N(2) H(3) H(8) H(9) -69(2) . . . . no
N(2) H(8) C(1) C(2) -40(1) . . . . no
N(2) H(8) C(1) H(1) 96(1) . . . . no
N(2) H(8) C(1) H(2) 70(1) . . . . no
N(2) H(8) C(1) H(6) -55(2) . . . . no
N(2) H(8) C(1) H(7) -173(2) . . . . no
N(2) H(8) C(1) H(9) -73(1) . . . . no
N(2) H(8) C(2) C(1) 117(1) . . . . no
N(2) H(8) C(2) H(3) -15.7(10) . . . . no
N(2) H(8) C(2) H(6) 124(2) . . . . no
N(2) H(8) C(2) H(7) 137(1) . . . . no
N(2) H(8) C(2) H(9) -120(2) . . . . no
N(2) H(8) H(3) C(2) 33(2) . . . . no
N(2) H(8) H(3) C(3) 31(1) . . . . no
N(2) H(8) H(9) C(1) 79.9(7) . . . . no
N(2) H(8) H(9) C(2) 40(1) . . . . no
N(2) H(9) C(1) C(2) 37(1) . . . . no
N(2) H(9) C(1) H(1) 55(1) . . . . no
N(2) H(9) C(1) H(2) -10(2) . . . . no
N(2) H(9) C(1) H(6) -96(2) . . . . no
N(2) H(9) C(1) H(7) 154(2) . . . . no
N(2) H(9) C(1) H(8) 70(1) . . . . no
N(2) H(9) C(2) C(1) -120(1) . . . . no
N(2) H(9) C(2) H(3) 21.6(9) . . . . no
N(2) H(9) C(2) H(6) -100(1) . . . . no
N(2) H(9) C(2) H(7) -145(1) . . . . no
N(2) H(9) C(2) H(8) 118(2) . . . . no
N(2) H(9) H(8) C(1) -79.9(7) . . . . no
N(2) H(9) H(8) C(2) -40(1) . . . . no
N(2) H(9) H(8) H(3) 20.4(8) . . . . no
N(2) H(10) C(3) C(4) 117.5(10) . . . . no
N(2) H(10) C(3) H(3) -15(1) . . . . no
N(2) H(10) C(3) H(11) -122(2) . . . . no
N(2) H(10) C(3) H(12) 123(2) . . . . no
N(2) H(10) C(3) H(13) 137(1) . . . . no
N(2) H(10) C(4) N(3) 73.6(7) . . . . no
N(2) H(10) C(4) C(3) -40(1) . . . . no
N(2) H(10) C(4) H(4) 88(1) . . . . no
N(2) H(10) C(4) H(5) 80(1) . . . . no
N(2) H(10) C(4) H(11) -74(1) . . . . no
N(2) H(10) C(4) H(12) -55(2) . . . . no
N(2) H(10) C(4) H(13) -173(1) . . . . no
N(2) H(10) H(11) C(3) 38(1) . . . . no
N(2) H(10) H(11) C(4) 79.4(8) . . . . no
N(2) H(11) C(3) C(4) -125(1) . . . . no
N(2) H(11) C(3) H(3) -11(1) . . . . no
N(2) H(11) C(3) H(10) 118(2) . . . . no
N(2) H(11) C(3) H(12) -104(1) . . . . no
N(2) H(11) C(3) H(13) -148(1) . . . . no
N(2) H(11) C(4) N(3) 23(1) . . . . no
N(2) H(11) C(4) C(3) 33(1) . . . . no
N(2) H(11) C(4) H(4) 50(1) . . . . no
N(2) H(11) C(4) H(5) 5(3) . . . . no
N(2) H(11) C(4) H(10) 70(1) . . . . no
N(2) H(11) C(4) H(12) -97(1) . . . . no
N(2) H(11) C(4) H(13) 156(1) . . . . no
N(2) H(11) H(10) C(3) -38(1) . . . . no
N(2) H(11) H(10) C(4) -79.4(8) . . . . no
N(3) Fe(1) N(1) C(1) -82.5(2) . . . . yes
N(3) Fe(1) N(1) H(1) 157(2) . . . . no
N(3) Fe(1) N(1) H(2) 39(1) . . . . no
N(3) Fe(1) N(1) H(6) -54(1) . . . . no
N(3) Fe(1) N(1) H(7) -101(1) . . . . no
N(3) Fe(1) N(2) C(2) 121.0(2) . . . . yes
N(3) Fe(1) N(2) C(3) -3.4(2) . . . . yes
N(3) Fe(1) N(2) H(3) -119(2) . . . . no
N(3) Fe(1) N(2) H(8) 147.0(8) . . . . no
N(3) Fe(1) N(2) H(9) 113(1) . . . . no
N(3) Fe(1) N(2) H(10) 26.5(9) . . . . no
N(3) Fe(1) N(2) H(11) -20(1) . . . . no
N(3) Fe(1) C(5) N(4) 160(13) . . . . yes
N(3) Fe(1) C(6) N(5) -48(7) . . . . yes
N(3) Fe(1) C(7) N(6) 19(12) . . . . yes
N(3) C(4) C(3) H(3) 68.2(9) . . . . no
N(3) C(4) C(3) H(10) -72(1) . . . . no
N(3) C(4) C(3) H(11) 172(2) . . . . no
N(3) C(4) C(3) H(12) 117(1) . . . . no
N(3) C(4) C(3) H(13) -123(1) . . . . no
N(3) C(4) H(4) H(5) -33(2) . . . . no
N(3) C(4) H(5) H(4) 29(1) . . . . no
N(3) C(4) H(10) C(3) 113(1) . . . . no
N(3) C(4) H(10) H(11) 147(1) . . . . no
N(3) C(4) H(11) C(3) -10(2) . . . . no
N(3) C(4) H(11) H(10) -47(2) . . . . no
N(3) C(4) H(12) C(3) -118(1) . . . . no
N(3) C(4) H(12) H(13) 118(2) . . . . no
N(3) C(4) H(13) C(3) 121(1) . . . . no
N(3) C(4) H(13) H(12) -113(1) . . . . no
N(3) H(4) C(4) C(3) -114(2) . . . . no
N(3) H(4) C(4) H(5) 33(2) . . . . no
N(3) H(4) C(4) H(10) -136(2) . . . . no
N(3) H(4) C(4) H(11) -121(2) . . . . no
N(3) H(4) C(4) H(12) 16(3) . . . . no
N(3) H(4) C(4) H(13) 131(2) . . . . no
N(3) H(4) H(5) C(4) -40(2) . . . . no
N(3) H(5) C(4) C(3) 16(2) . . . . no
N(3) H(5) C(4) H(4) -29(1) . . . . no
N(3) H(5) C(4) H(10) -17(2) . . . . no
N(3) H(5) C(4) H(11) 32(4) . . . . no
N(3) H(5) C(4) H(12) 137(2) . . . . no
N(3) H(5) C(4) H(13) -118(2) . . . . no
N(3) H(5) H(4) C(4) 40(2) . . . . no
N(3) H(12) C(3) C(4) -40(1) . . . . no
N(3) H(12) C(3) H(3) 93.8(10) . . . . no
N(3) H(12) C(3) H(10) -54(2) . . . . no
N(3) H(12) C(3) H(11) -171(1) . . . . no
N(3) H(12) C(3) H(13) -73(1) . . . . no
N(3) H(12) C(4) C(3) 118(1) . . . . no
N(3) H(12) C(4) H(4) -6(1) . . . . no
N(3) H(12) C(4) H(5) -17(1) . . . . no
N(3) H(12) C(4) H(10) 126(2) . . . . no
N(3) H(12) C(4) H(11) 140(1) . . . . no
N(3) H(12) C(4) H(13) -118(2) . . . . no
N(3) H(12) H(13) C(3) 78.4(7) . . . . no
N(3) H(12) H(13) C(4) 42(1) . . . . no
N(3) H(13) C(3) C(4) 37(1) . . . . no
N(3) H(13) C(3) H(3) 53(1) . . . . no
N(3) H(13) C(3) H(10) -94(1) . . . . no
N(3) H(13) C(3) H(11) 159(1) . . . . no
N(3) H(13) C(3) H(12) 70(1) . . . . no
N(3) H(13) C(4) C(3) -121(1) . . . . no
N(3) H(13) C(4) H(4) -17(1) . . . . no
N(3) H(13) C(4) H(5) 23.6(10) . . . . no
N(3) H(13) C(4) H(10) -100(1) . . . . no
N(3) H(13) C(4) H(11) -145(1) . . . . no
N(3) H(13) C(4) H(12) 113(1) . . . . no
N(3) H(13) H(12) C(3) -78.4(7) . . . . no
N(3) H(13) H(12) C(4) -42(1) . . . . no
N(4) C(5) Fe(1) C(6) -106(13) . . . . yes
N(4) C(5) Fe(1) C(7) -14(13) . . . . yes
N(4) H(14) O(1) H(15) 139(6) . 3_566 3_566 3_566 no
N(5) C(6) Fe(1) C(5) -137(7) . . . . yes
N(5) C(6) Fe(1) C(7) 137(7) . . . . yes
N(6) C(7) Fe(1) C(5) 60(11) . . . . yes
N(6) C(7) Fe(1) C(6) 149(11) . . . . yes
C(1) N(1) Fe(1) C(5) 72(1) . . . . yes
C(1) N(1) Fe(1) C(6) -175.5(2) . . . . yes
C(1) N(1) Fe(1) C(7) 92.2(2) . . . . yes
C(1) N(1) H(1) H(2) 117(2) . . . . no
C(1) N(1) H(2) H(1) -118(2) . . . . no
C(1) N(1) H(2) H(6) 13(1) . . . . no
C(1) N(1) H(6) C(2) 40(1) . . . . no
C(1) N(1) H(6) H(2) -149(2) . . . . no
C(1) N(1) H(6) H(7) -31(1) . . . . no
C(1) N(1) H(7) C(2) -38(1) . . . . no
C(1) N(1) H(7) H(6) 32(1) . . . . no
C(1) C(2) N(2) C(3) 78.6(3) . . . . yes
C(1) C(2) N(2) H(3) -163(2) . . . . no
C(1) C(2) N(2) H(8) -117(1) . . . . no
C(1) C(2) N(2) H(9) 122(1) . . . . no
C(1) C(2) N(2) H(10) 66.2(8) . . . . no
C(1) C(2) N(2) H(11) 105.9(10) . . . . no
C(1) C(2) H(3) C(3) 61(1) . . . . no
C(1) C(2) H(3) H(8) -117(1) . . . . no
C(1) C(2) H(6) H(2) -43(1) . . . . no
C(1) C(2) H(6) H(7) 33(1) . . . . no
C(1) C(2) H(7) H(6) -34(1) . . . . no
C(1) C(2) H(8) H(3) 132(1) . . . . no
C(1) C(2) H(8) H(9) -122(2) . . . . no
C(1) C(2) H(9) H(8) 120(2) . . . . no
C(1) H(1) N(1) H(2) -117(2) . . . . no
C(1) H(1) N(1) H(6) -17(1) . . . . no
C(1) H(1) N(1) H(7) -12(1) . . . . no
C(1) H(1) H(2) H(6) -1(1) . . . . no
C(1) H(2) N(1) H(1) 118(2) . . . . no
C(1) H(2) N(1) H(6) -13(1) . . . . no
C(1) H(2) N(1) H(7) 27.0(10) . . . . no
C(1) H(2) H(6) C(2) 32(1) . . . . no
C(1) H(2) H(6) H(7) -33(1) . . . . no
C(1) H(6) N(1) H(1) 39(3) . . . . no
C(1) H(6) N(1) H(2) 149(2) . . . . no
C(1) H(6) N(1) H(7) 31(1) . . . . no
C(1) H(6) C(2) H(3) 116(1) . . . . no
C(1) H(6) C(2) H(7) -33(1) . . . . no
C(1) H(6) C(2) H(8) -14(3) . . . . no
C(1) H(6) C(2) H(9) -135(2) . . . . no
C(1) H(6) H(2) H(1) 2(2) . . . . no
C(1) H(6) H(7) C(2) 42(1) . . . . no
C(1) H(7) N(1) H(1) 152(2) . . . . no
C(1) H(7) N(1) H(2) -99(2) . . . . no
C(1) H(7) N(1) H(6) -32(1) . . . . no
C(1) H(7) C(2) H(3) -33(3) . . . . no
C(1) H(7) C(2) H(6) 34(1) . . . . no
C(1) H(7) C(2) H(8) -132(2) . . . . no
C(1) H(7) C(2) H(9) 117(2) . . . . no
C(1) H(7) H(6) C(2) -42(1) . . . . no
C(1) H(7) H(6) H(2) 60(2) . . . . no
C(1) H(8) N(2) C(2) 40(1) . . . . no
C(1) H(8) N(2) C(3) 63(1) . . . . no
C(1) H(8) N(2) H(3) 177(2) . . . . no
C(1) H(8) N(2) H(9) 73(1) . . . . no
C(1) H(8) N(2) H(10) 45(1) . . . . no
C(1) H(8) N(2) H(11) 95(1) . . . . no
C(1) H(8) C(2) H(3) -132(1) . . . . no
C(1) H(8) C(2) H(6) 6(1) . . . . no
C(1) H(8) C(2) H(7) 19(1) . . . . no
C(1) H(8) C(2) H(9) 122(2) . . . . no
C(1) H(8) H(3) C(2) 31(1) . . . . no
C(1) H(8) H(3) C(3) 29(1) . . . . no
C(1) H(8) H(9) C(2) -39(1) . . . . no
C(1) H(9) N(2) C(2) -37(1) . . . . no
C(1) H(9) N(2) C(3) 102.3(6) . . . . no
C(1) H(9) N(2) H(3) -151(2) . . . . no
C(1) H(9) N(2) H(8) -70(1) . . . . no
C(1) H(9) N(2) H(10) 81.9(10) . . . . no
C(1) H(9) N(2) H(11) 126(1) . . . . no
C(1) H(9) C(2) H(3) 142(1) . . . . no
C(1) H(9) C(2) H(6) 20(1) . . . . no
C(1) H(9) C(2) H(7) -24(1) . . . . no
C(1) H(9) C(2) H(8) -120(2) . . . . no
C(1) H(9) H(8) C(2) 39(1) . . . . no
C(1) H(9) H(8) H(3) 100(1) . . . . no
C(2) N(2) Fe(1) C(5) -150.6(2) . . . . yes
C(2) N(2) Fe(1) C(6) 68(1) . . . . yes
C(2) N(2) Fe(1) C(7) -65.4(2) . . . . yes
C(2) N(2) C(3) C(4) -143.4(3) . . . . yes
C(2) N(2) C(3) H(3) 119(2) . . . . no
C(2) N(2) C(3) H(10) -27(1) . . . . no
C(2) N(2) C(3) H(11) 89(2) . . . . no
C(2) N(2) C(3) H(12) -168.7(8) . . . . no
C(2) N(2) C(3) H(13) -136(1) . . . . no
C(2) N(2) H(3) C(3) -121(1) . . . . no
C(2) N(2) H(3) H(8) 19(1) . . . . no
C(2) N(2) H(8) H(3) -137(2) . . . . no
C(2) N(2) H(8) H(9) -33(1) . . . . no
C(2) N(2) H(9) H(8) 33(1) . . . . no
C(2) N(2) H(10) C(3) 154(1) . . . . no
C(2) N(2) H(10) C(4) -164.5(7) . . . . no
C(2) N(2) H(10) H(11) 121(1) . . . . no
C(2) N(2) H(11) C(3) -100(1) . . . . no
C(2) N(2) H(11) C(4) -135.3(5) . . . . no
C(2) N(2) H(11) H(10) -64(1) . . . . no
C(2) C(1) N(1) H(1) 93(2) . . . . no
C(2) C(1) N(1) H(2) -149(1) . . . . no
C(2) C(1) N(1) H(6) -117(2) . . . . no
C(2) C(1) N(1) H(7) 121(2) . . . . no
C(2) C(1) H(1) H(2) -129(1) . . . . no
C(2) C(1) H(2) H(1) 71(1) . . . . no
C(2) C(1) H(2) H(6) -111(2) . . . . no
C(2) C(1) H(6) H(2) 131(1) . . . . no
C(2) C(1) H(6) H(7) -119(2) . . . . no
C(2) C(1) H(7) H(6) 117(2) . . . . no
C(2) C(1) H(8) H(3) -40(1) . . . . no
C(2) C(1) H(8) H(9) 32(1) . . . . no
C(2) C(1) H(9) H(8) -32(1) . . . . no
C(2) H(3) N(2) C(3) 121(1) . . . . no
C(2) H(3) N(2) H(8) -19(1) . . . . no
C(2) H(3) N(2) H(9) 25.9(9) . . . . no
C(2) H(3) N(2) H(10) 102(2) . . . . no
C(2) H(3) N(2) H(11) 108(1) . . . . no
C(2) H(3) C(3) C(4) -131.2(7) . . . . no
C(2) H(3) C(3) H(10) 0(2) . . . . no
C(2) H(3) C(3) H(11) 112(2) . . . . no
C(2) H(3) C(3) H(12) -150(1) . . . . no
C(2) H(3) C(3) H(13) -138(1) . . . . no
C(2) H(3) H(8) H(9) -36(1) . . . . no
C(2) H(6) N(1) H(1) 80(2) . . . . no
C(2) H(6) N(1) H(2) -169(1) . . . . no
C(2) H(6) N(1) H(7) 72(1) . . . . no
C(2) H(6) C(1) H(1) -134(2) . . . . no
C(2) H(6) C(1) H(2) -131(1) . . . . no
C(2) H(6) C(1) H(7) 119(2) . . . . no
C(2) H(6) C(1) H(8) 6(1) . . . . no
C(2) H(6) C(1) H(9) 19(1) . . . . no
C(2) H(6) H(2) H(1) 35(2) . . . . no
C(2) H(7) N(1) H(1) 114(2) . . . . no
C(2) H(7) N(1) H(2) -137(1) . . . . no
C(2) H(7) N(1) H(6) -71(1) . . . . no
C(2) H(7) C(1) H(1) 109(1) . . . . no
C(2) H(7) C(1) H(2) 147(1) . . . . no
C(2) H(7) C(1) H(6) -117(2) . . . . no
C(2) H(7) C(1) H(8) 20.2(10) . . . . no
C(2) H(7) C(1) H(9) -24.6(9) . . . . no
C(2) H(7) H(6) H(2) 102(1) . . . . no
C(2) H(8) N(2) C(3) 23(2) . . . . no
C(2) H(8) N(2) H(3) 137(2) . . . . no
C(2) H(8) N(2) H(9) 33(1) . . . . no
C(2) H(8) N(2) H(10) 4(2) . . . . no
C(2) H(8) N(2) H(11) 55(2) . . . . no
C(2) H(8) C(1) H(1) 136(1) . . . . no
C(2) H(8) C(1) H(2) 111(1) . . . . no
C(2) H(8) C(1) H(6) -14(3) . . . . no
C(2) H(8) C(1) H(7) -133(2) . . . . no
C(2) H(8) C(1) H(9) -32(1) . . . . no
C(2) H(8) H(3) C(3) -1(1) . . . . no
C(2) H(9) N(2) C(3) 139(1) . . . . no
C(2) H(9) N(2) H(3) -113(2) . . . . no
C(2) H(9) N(2) H(8) -33(1) . . . . no
C(2) H(9) N(2) H(10) 119(1) . . . . no
C(2) H(9) N(2) H(11) 163(1) . . . . no
C(2) H(9) C(1) H(1) 17(2) . . . . no
C(2) H(9) C(1) H(2) -48(3) . . . . no
C(2) H(9) C(1) H(6) -134(2) . . . . no
C(2) H(9) C(1) H(7) 116(2) . . . . no
C(2) H(9) C(1) H(8) 32(1) . . . . no
C(2) H(9) H(8) H(3) 61(1) . . . . no
C(3) N(2) Fe(1) C(5) 85.0(2) . . . . yes
C(3) N(2) Fe(1) C(6) -55(1) . . . . yes
C(3) N(2) Fe(1) C(7) 170.3(2) . . . . yes
C(3) N(2) C(2) H(3) -117(2) . . . . no
C(3) N(2) C(2) H(6) 52.4(10) . . . . no
C(3) N(2) C(2) H(7) 85(1) . . . . no
C(3) N(2) C(2) H(8) -163(1) . . . . no
C(3) N(2) C(2) H(9) -44(1) . . . . no
C(3) N(2) H(3) H(8) 140(1) . . . . no
C(3) N(2) H(8) H(3) -114(2) . . . . no
C(3) N(2) H(8) H(9) -10(1) . . . . no
C(3) N(2) H(9) H(8) 173(1) . . . . no
C(3) N(2) H(10) C(4) 40(1) . . . . no
C(3) N(2) H(10) H(11) -33(1) . . . . no
C(3) N(2) H(11) C(4) -34(1) . . . . no
C(3) N(2) H(11) H(10) 36(1) . . . . no
C(3) C(4) N(3) H(4) 71(2) . . . . no
C(3) C(4) N(3) H(5) -167(2) . . . . no
C(3) C(4) N(3) H(12) -122(1) . . . . no
C(3) C(4) N(3) H(13) 124(2) . . . . no
C(3) C(4) H(4) H(5) -147(1) . . . . no
C(3) C(4) H(5) H(4) 45(2) . . . . no
C(3) C(4) H(10) H(11) 34(1) . . . . no
C(3) C(4) H(11) H(10) -37(1) . . . . no
C(3) C(4) H(12) H(13) -122(2) . . . . no
C(3) C(4) H(13) H(12) 124(1) . . . . no
C(3) H(3) N(2) H(8) -140(1) . . . . no
C(3) H(3) N(2) H(9) -95(1) . . . . no
C(3) H(3) N(2) H(10) -18(1) . . . . no
C(3) H(3) N(2) H(11) -12(1) . . . . no
C(3) H(3) C(2) H(6) 30(1) . . . . no
C(3) H(3) C(2) H(7) 80(2) . . . . no
C(3) H(3) C(2) H(8) 178(1) . . . . no
C(3) H(3) C(2) H(9) -71(1) . . . . no
C(3) H(3) H(8) H(9) -37(1) . . . . no
C(3) H(10) N(2) H(3) 41(3) . . . . no
C(3) H(10) N(2) H(8) 152(1) . . . . no
C(3) H(10) N(2) H(9) 131(1) . . . . no
C(3) H(10) N(2) H(11) 33(1) . . . . no
C(3) H(10) C(4) H(4) 128(1) . . . . no
C(3) H(10) C(4) H(5) 120(1) . . . . no
C(3) H(10) C(4) H(11) -34(1) . . . . no
C(3) H(10) C(4) H(12) -15(3) . . . . no
C(3) H(10) C(4) H(13) -133(2) . . . . no
C(3) H(10) H(11) C(4) 40(1) . . . . no
C(3) H(11) N(2) H(3) 150(3) . . . . no
C(3) H(11) N(2) H(8) -124(1) . . . . no
C(3) H(11) N(2) H(9) -108(2) . . . . no
C(3) H(11) N(2) H(10) -36(1) . . . . no
C(3) H(11) C(4) H(4) 16(2) . . . . no
C(3) H(11) C(4) H(5) -28(4) . . . . no
C(3) H(11) C(4) H(10) 37(1) . . . . no
C(3) H(11) C(4) H(12) -131(2) . . . . no
C(3) H(11) C(4) H(13) 122(2) . . . . no
C(3) H(11) H(10) C(4) -40(1) . . . . no
C(3) H(12) N(3) C(4) 36(1) . . . . no
C(3) H(12) N(3) H(4) 56(3) . . . . no
C(3) H(12) N(3) H(5) 174(2) . . . . no
C(3) H(12) N(3) H(13) 70(1) . . . . no
C(3) H(12) C(4) H(4) -125(2) . . . . no
C(3) H(12) C(4) H(5) -136(1) . . . . no
C(3) H(12) C(4) H(10) 7(1) . . . . no
C(3) H(12) C(4) H(11) 21(1) . . . . no
C(3) H(12) C(4) H(13) 122(2) . . . . no
C(3) H(12) H(13) C(4) -36(1) . . . . no
C(3) H(13) N(3) C(4) -36(1) . . . . no
C(3) H(13) N(3) H(4) 94(2) . . . . no
C(3) H(13) N(3) H(5) -154(2) . . . . no
C(3) H(13) N(3) H(12) -76(1) . . . . no
C(3) H(13) C(4) H(4) 104(1) . . . . no
C(3) H(13) C(4) H(5) 145(1) . . . . no
C(3) H(13) C(4) H(10) 21(1) . . . . no
C(3) H(13) C(4) H(11) -23(1) . . . . no
C(3) H(13) C(4) H(12) -124(1) . . . . no
C(3) H(13) H(12) C(4) 36(1) . . . . no
C(4) N(3) Fe(1) C(5) -68.0(2) . . . . yes
C(4) N(3) Fe(1) C(6) -157.4(2) . . . . yes
C(4) N(3) Fe(1) C(7) -27.3(10) . . . . yes
C(4) N(3) H(4) H(5) 121(2) . . . . no
C(4) N(3) H(5) H(4) -123(2) . . . . no
C(4) N(3) H(12) H(13) -34(1) . . . . no
C(4) N(3) H(13) H(12) 39(1) . . . . no
C(4) C(3) N(2) H(3) 97(2) . . . . no
C(4) C(3) N(2) H(8) -154(1) . . . . no
C(4) C(3) N(2) H(9) -161.7(8) . . . . no
C(4) C(3) N(2) H(10) -115(1) . . . . no
C(4) C(3) N(2) H(11) 127(2) . . . . no
C(4) C(3) H(3) H(8) -130(1) . . . . no
C(4) C(3) H(10) H(11) -119(2) . . . . no
C(4) C(3) H(11) H(10) 115(2) . . . . no
C(4) C(3) H(12) H(13) 32(1) . . . . no
C(4) C(3) H(13) H(12) -33(1) . . . . no
C(4) H(4) N(3) H(5) -121(2) . . . . no
C(4) H(4) N(3) H(12) -10(2) . . . . no
C(4) H(4) N(3) H(13) -20(1) . . . . no
C(4) H(5) N(3) H(4) 123(2) . . . . no
C(4) H(5) N(3) H(12) -20(1) . . . . no
C(4) H(5) N(3) H(13) 24.0(9) . . . . no
C(4) H(10) N(2) H(3) 82(2) . . . . no
C(4) H(10) N(2) H(8) -166.5(9) . . . . no
C(4) H(10) N(2) H(9) 172(1) . . . . no
C(4) H(10) N(2) H(11) 73(1) . . . . no
C(4) H(10) C(3) H(3) -132(1) . . . . no
C(4) H(10) C(3) H(11) 119(2) . . . . no
C(4) H(10) C(3) H(12) 6(1) . . . . no
C(4) H(10) C(3) H(13) 19.6(10) . . . . no
C(4) H(11) N(2) H(3) 116(2) . . . . no
C(4) H(11) N(2) H(8) -158(1) . . . . no
C(4) H(11) N(2) H(9) -142(1) . . . . no
C(4) H(11) N(2) H(10) -70(1) . . . . no
C(4) H(11) C(3) H(3) 114(1) . . . . no
C(4) H(11) C(3) H(10) -115(2) . . . . no
C(4) H(11) C(3) H(12) 21.2(10) . . . . no
C(4) H(11) C(3) H(13) -22(1) . . . . no
C(4) H(12) N(3) H(4) 20(4) . . . . no
C(4) H(12) N(3) H(5) 138(2) . . . . no
C(4) H(12) N(3) H(13) 34(1) . . . . no
C(4) H(12) C(3) H(3) 134(1) . . . . no
C(4) H(12) C(3) H(10) -13(3) . . . . no
C(4) H(12) C(3) H(11) -130(2) . . . . no
C(4) H(12) C(3) H(13) -32(1) . . . . no
C(4) H(13) N(3) H(4) 131(2) . . . . no
C(4) H(13) N(3) H(5) -117(2) . . . . no
C(4) H(13) N(3) H(12) -39(1) . . . . no
C(4) H(13) C(3) H(3) 16(2) . . . . no
C(4) H(13) C(3) H(10) -131(2) . . . . no
C(4) H(13) C(3) H(11) 122(2) . . . . no
C(4) H(13) C(3) H(12) 33(1) . . . . no
C(5) Fe(1) N(1) H(1) -47(2) . . . . no
C(5) Fe(1) N(1) H(2) -165(2) . . . . no
C(5) Fe(1) N(1) H(6) 100(1) . . . . no
C(5) Fe(1) N(1) H(7) 53(1) . . . . no
C(5) Fe(1) N(2) H(3) -31(2) . . . . no
C(5) Fe(1) N(2) H(8) -124.7(8) . . . . no
C(5) Fe(1) N(2) H(9) -158(1) . . . . no
C(5) Fe(1) N(2) H(10) 114.8(9) . . . . no
C(5) Fe(1) N(2) H(11) 67(1) . . . . no
C(5) Fe(1) N(3) H(4) 171(2) . . . . no
C(5) Fe(1) N(3) H(5) 52(2) . . . . no
C(5) Fe(1) N(3) H(12) -39.4(8) . . . . no
C(5) Fe(1) N(3) H(13) -73(1) . . . . no
C(6) Fe(1) N(1) H(1) 64(2) . . . . no
C(6) Fe(1) N(1) H(2) -53(1) . . . . no
C(6) Fe(1) N(1) H(6) -147(1) . . . . no
C(6) Fe(1) N(1) H(7) 165(1) . . . . no
C(6) Fe(1) N(2) H(3) -172(2) . . . . no
C(6) Fe(1) N(2) H(8) 94(1) . . . . no
C(6) Fe(1) N(2) H(9) 60(1) . . . . no
C(6) Fe(1) N(2) H(10) -26(1) . . . . no
C(6) Fe(1) N(2) H(11) -73(1) . . . . no
C(6) Fe(1) N(3) H(4) 81(2) . . . . no
C(6) Fe(1) N(3) H(5) -37(2) . . . . no
C(6) Fe(1) N(3) H(12) -128.8(8) . . . . no
C(6) Fe(1) N(3) H(13) -162(1) . . . . no
C(7) Fe(1) N(1) H(1) -27(2) . . . . no
C(7) Fe(1) N(1) H(2) -145(1) . . . . no
C(7) Fe(1) N(1) H(6) 120(1) . . . . no
C(7) Fe(1) N(1) H(7) 73(1) . . . . no
C(7) Fe(1) N(2) H(3) 53(2) . . . . no
C(7) Fe(1) N(2) H(8) -39.4(8) . . . . no
C(7) Fe(1) N(2) H(9) -72(1) . . . . no
C(7) Fe(1) N(2) H(10) -159.9(9) . . . . no
C(7) Fe(1) N(2) H(11) 152(1) . . . . no
C(7) Fe(1) N(3) H(4) -148(2) . . . . no
C(7) Fe(1) N(3) H(5) 93(2) . . . . no
C(7) Fe(1) N(3) H(12) 1(1) . . . . no
C(7) Fe(1) N(3) H(13) -32(1) . . . . no
H(1) N(1) C(1) H(2) -117(2) . . . . no
H(1) N(1) C(1) H(6) -149(3) . . . . no
H(1) N(1) C(1) H(7) -28(3) . . . . no
H(1) N(1) C(1) H(8) 67(2) . . . . no
H(1) N(1) C(1) H(9) 100(2) . . . . no
H(1) N(1) H(2) H(6) 132(2) . . . . no
H(1) N(1) H(6) H(2) -110(3) . . . . no
H(1) N(1) H(6) H(7) 7(3) . . . . no
H(1) N(1) H(7) H(6) -174(2) . . . . no
H(1) C(1) N(1) H(2) 117(2) . . . . no
H(1) C(1) N(1) H(6) 149(3) . . . . no
H(1) C(1) N(1) H(7) 28(3) . . . . no
H(1) C(1) C(2) H(3) 63(1) . . . . no
H(1) C(1) C(2) H(6) 144(2) . . . . no
H(1) C(1) C(2) H(7) -97(2) . . . . no
H(1) C(1) C(2) H(8) -46(2) . . . . no
H(1) C(1) C(2) H(9) -166(2) . . . . no
H(1) C(1) H(2) H(6) 176(2) . . . . no
H(1) C(1) H(6) H(2) -2(2) . . . . no
H(1) C(1) H(6) H(7) 106(3) . . . . no
H(1) C(1) H(7) H(6) -133(2) . . . . no
H(1) C(1) H(8) H(3) 96(1) . . . . no
H(1) C(1) H(8) H(9) 169(1) . . . . no
H(1) C(1) H(9) H(8) -15(2) . . . . no
H(1) H(2) N(1) H(6) -132(2) . . . . no
H(1) H(2) N(1) H(7) -91(2) . . . . no
H(1) H(2) C(1) H(6) -176(2) . . . . no
H(1) H(2) C(1) H(7) -67(2) . . . . no
H(1) H(2) C(1) H(8) 39(2) . . . . no
H(1) H(2) C(1) H(9) 97(2) . . . . no
H(1) H(2) H(6) H(7) -30(2) . . . . no
H(2) N(1) C(1) H(6) -32(2) . . . . no
H(2) N(1) C(1) H(7) 88(2) . . . . no
H(2) N(1) C(1) H(8) -174(2) . . . . no
H(2) N(1) C(1) H(9) -142(2) . . . . no
H(2) N(1) H(6) H(7) 117(2) . . . . no
H(2) N(1) H(7) H(6) -66(2) . . . . no
H(2) C(1) N(1) H(6) 32(2) . . . . no
H(2) C(1) N(1) H(7) -88(2) . . . . no
H(2) C(1) C(2) H(3) 21(1) . . . . no
H(2) C(1) C(2) H(6) 102(2) . . . . no
H(2) C(1) C(2) H(7) -139(2) . . . . no
H(2) C(1) C(2) H(8) -88(2) . . . . no
H(2) C(1) C(2) H(9) 151(2) . . . . no
H(2) C(1) H(6) H(7) 109(2) . . . . no
H(2) C(1) H(7) H(6) -94(2) . . . . no
H(2) C(1) H(8) H(3) 71(1) . . . . no
H(2) C(1) H(8) H(9) 143(1) . . . . no
H(2) C(1) H(9) H(8) -81(2) . . . . no
H(2) H(1) N(1) H(6) 100(3) . . . . no
H(2) H(1) N(1) H(7) 105(2) . . . . no
H(2) H(1) C(1) H(6) 4(3) . . . . no
H(2) H(1) C(1) H(7) 118(2) . . . . no
H(2) H(1) C(1) H(8) -148(1) . . . . no
H(2) H(1) C(1) H(9) -137(1) . . . . no
H(2) H(6) N(1) H(7) -117(2) . . . . no
H(2) H(6) C(1) H(7) -109(2) . . . . no
H(2) H(6) C(1) H(8) 137(2) . . . . no
H(2) H(6) C(1) H(9) 150(1) . . . . no
H(2) H(6) C(2) H(3) 73(1) . . . . no
H(2) H(6) C(2) H(7) -76(1) . . . . no
H(2) H(6) C(2) H(8) -57(2) . . . . no
H(2) H(6) C(2) H(9) -179(1) . . . . no
H(3) N(2) C(2) H(6) 169(2) . . . . no
H(3) N(2) C(2) H(7) -156(2) . . . . no
H(3) N(2) C(2) H(8) -46(2) . . . . no
H(3) N(2) C(2) H(9) 73(2) . . . . no
H(3) N(2) C(3) H(10) -146(2) . . . . no
H(3) N(2) C(3) H(11) -30(3) . . . . no
H(3) N(2) C(3) H(12) 71(2) . . . . no
H(3) N(2) C(3) H(13) 104(2) . . . . no
H(3) N(2) H(8) H(9) 104(2) . . . . no
H(3) N(2) H(9) H(8) -80(2) . . . . no
H(3) N(2) H(10) H(11) 8(3) . . . . no
H(3) N(2) H(11) H(10) -173(2) . . . . no
H(3) C(2) N(2) H(8) 46(2) . . . . no
H(3) C(2) N(2) H(9) -73(2) . . . . no
H(3) C(2) N(2) H(10) -129(2) . . . . no
H(3) C(2) N(2) H(11) -90(2) . . . . no
H(3) C(2) C(1) H(6) -81(2) . . . . no
H(3) C(2) C(1) H(7) 160(2) . . . . no
H(3) C(2) C(1) H(8) 109(2) . . . . no
H(3) C(2) C(1) H(9) -129(2) . . . . no
H(3) C(2) H(6) H(7) 150(1) . . . . no
H(3) C(2) H(7) H(6) -68(3) . . . . no
H(3) C(2) H(8) H(9) 104(1) . . . . no
H(3) C(2) H(9) H(8) -97(2) . . . . no
H(3) C(3) N(2) H(8) 108(2) . . . . no
H(3) C(3) N(2) H(9) 101(2) . . . . no
H(3) C(3) N(2) H(10) 146(2) . . . . no
H(3) C(3) N(2) H(11) 30(3) . . . . no
H(3) C(3) C(4) H(4) 89(1) . . . . no
H(3) C(3) C(4) H(5) 61(1) . . . . no
H(3) C(3) C(4) H(10) 140(1) . . . . no
H(3) C(3) C(4) H(11) -104(2) . . . . no
H(3) C(3) C(4) H(12) -49(1) . . . . no
H(3) C(3) C(4) H(13) -167(2) . . . . no
H(3) C(3) H(10) H(11) 107(2) . . . . no
H(3) C(3) H(11) H(10) -129(2) . . . . no
H(3) C(3) H(12) H(13) 167(1) . . . . no
H(3) C(3) H(13) H(12) -17(2) . . . . no
H(3) H(8) N(2) H(9) -104(2) . . . . no
H(3) H(8) N(2) H(10) -132(2) . . . . no
H(3) H(8) N(2) H(11) -81(2) . . . . no
H(3) H(8) C(1) H(6) -54(3) . . . . no
H(3) H(8) C(1) H(7) -173(2) . . . . no
H(3) H(8) C(1) H(9) -72(1) . . . . no
H(3) H(8) C(2) H(6) 139(2) . . . . no
H(3) H(8) C(2) H(7) 152(1) . . . . no
H(3) H(8) C(2) H(9) -104(1) . . . . no
H(4) N(3) C(4) H(5) -121(3) . . . . no
H(4) N(3) C(4) H(10) 43(2) . . . . no
H(4) N(3) C(4) H(11) 75(2) . . . . no
H(4) N(3) C(4) H(12) -166(3) . . . . no
H(4) N(3) C(4) H(13) -53(3) . . . . no
H(4) N(3) H(12) H(13) -13(4) . . . . no
H(4) N(3) H(13) H(12) 171(2) . . . . no
H(4) C(4) N(3) H(5) 121(3) . . . . no
H(4) C(4) N(3) H(12) 166(3) . . . . no
H(4) C(4) N(3) H(13) 53(3) . . . . no
H(4) C(4) C(3) H(10) -51(1) . . . . no
H(4) C(4) C(3) H(11) -166(2) . . . . no
H(4) C(4) C(3) H(12) 138(1) . . . . no
H(4) C(4) C(3) H(13) -102(2) . . . . no
H(4) C(4) H(10) H(11) 163(1) . . . . no
H(4) C(4) H(11) H(10) -20(2) . . . . no
H(4) C(4) H(12) H(13) 111(2) . . . . no
H(4) C(4) H(13) H(12) -131(1) . . . . no
H(4) H(5) N(3) H(12) -143(2) . . . . no
H(4) H(5) N(3) H(13) -99(2) . . . . no
H(4) H(5) C(4) H(10) 12(2) . . . . no
H(4) H(5) C(4) H(11) 62(3) . . . . no
H(4) H(5) C(4) H(12) 166(2) . . . . no
H(4) H(5) C(4) H(13) -89(2) . . . . no
H(5) N(3) C(4) H(10) 165(2) . . . . no
H(5) N(3) C(4) H(11) -162(2) . . . . no
H(5) N(3) C(4) H(12) -44(2) . . . . no
H(5) N(3) C(4) H(13) 68(2) . . . . no
H(5) N(3) H(12) H(13) 104(2) . . . . no
H(5) N(3) H(13) H(12) -78(2) . . . . no
H(5) C(4) N(3) H(12) 44(2) . . . . no
H(5) C(4) N(3) H(13) -68(2) . . . . no
H(5) C(4) C(3) H(10) -79(2) . . . . no
H(5) C(4) C(3) H(11) 165(2) . . . . no
H(5) C(4) C(3) H(12) 110(2) . . . . no
H(5) C(4) C(3) H(13) -131(2) . . . . no
H(5) C(4) H(10) H(11) 155(1) . . . . no
H(5) C(4) H(11) H(10) -65(3) . . . . no
H(5) C(4) H(12) H(13) 100(2) . . . . no
H(5) C(4) H(13) H(12) -90(1) . . . . no
H(5) H(4) N(3) H(12) 111(4) . . . . no
H(5) H(4) N(3) H(13) 101(2) . . . . no
H(5) H(4) C(4) H(10) -169(2) . . . . no
H(5) H(4) C(4) H(11) -154(1) . . . . no
H(5) H(4) C(4) H(12) -16(2) . . . . no
H(5) H(4) C(4) H(13) 97(2) . . . . no
H(6) N(1) C(1) H(7) 120(2) . . . . no
H(6) N(1) C(1) H(8) -142(2) . . . . no
H(6) N(1) C(1) H(9) -109(2) . . . . no
H(6) C(1) N(1) H(7) -120(2) . . . . no
H(6) C(1) C(2) H(7) 118(2) . . . . no
H(6) C(1) C(2) H(8) 169(2) . . . . no
H(6) C(1) C(2) H(9) 48(2) . . . . no
H(6) C(1) H(8) H(9) 18(3) . . . . no
H(6) C(1) H(9) H(8) -166(2) . . . . no
H(6) C(2) N(2) H(8) -144(1) . . . . no
H(6) C(2) N(2) H(9) 96(1) . . . . no
H(6) C(2) N(2) H(10) 40(1) . . . . no
H(6) C(2) N(2) H(11) 79(1) . . . . no
H(6) C(2) C(1) H(7) -118(2) . . . . no
H(6) C(2) C(1) H(8) -169(2) . . . . no
H(6) C(2) C(1) H(9) -48(2) . . . . no
H(6) C(2) H(3) H(8) -148(2) . . . . no
H(6) C(2) H(8) H(9) -115(2) . . . . no
H(6) C(2) H(9) H(8) 140(2) . . . . no
H(6) H(2) N(1) H(7) 40(1) . . . . no
H(6) H(2) C(1) H(7) 109(2) . . . . no
H(6) H(2) C(1) H(8) -143(2) . . . . no
H(6) H(2) C(1) H(9) -86(2) . . . . no
H(6) H(7) C(1) H(8) 137(2) . . . . no
H(6) H(7) C(1) H(9) 92(2) . . . . no
H(6) H(7) C(2) H(8) -167(2) . . . . no
H(6) H(7) C(2) H(9) 83(2) . . . . no
H(7) N(1) C(1) H(8) 96(2) . . . . no
H(7) N(1) C(1) H(9) 129(2) . . . . no
H(7) C(1) C(2) H(8) 51(2) . . . . no
H(7) C(1) C(2) H(9) -69(2) . . . . no
H(7) C(1) H(8) H(9) -100(2) . . . . no
H(7) C(1) H(9) H(8) 84(2) . . . . no
H(7) C(2) N(2) H(8) -110(2) . . . . no
H(7) C(2) N(2) H(9) 129(2) . . . . no
H(7) C(2) N(2) H(10) 73(1) . . . . no
H(7) C(2) N(2) H(11) 112(1) . . . . no
H(7) C(2) C(1) H(8) -51(2) . . . . no
H(7) C(2) C(1) H(9) 69(2) . . . . no
H(7) C(2) H(3) H(8) -98(3) . . . . no
H(7) C(2) H(8) H(9) -102(2) . . . . no
H(7) C(2) H(9) H(8) 95(2) . . . . no
H(7) H(6) C(1) H(8) -112(3) . . . . no
H(7) H(6) C(1) H(9) -100(2) . . . . no
H(7) H(6) C(2) H(8) 18(3) . . . . no
H(7) H(6) C(2) H(9) -102(2) . . . . no
H(8) N(2) C(2) H(9) 119(2) . . . . no
H(8) N(2) C(3) H(10) -38(2) . . . . no
H(8) N(2) C(3) H(11) 78(2) . . . . no
H(8) N(2) C(3) H(12) -179(1) . . . . no
H(8) N(2) C(3) H(13) -147(1) . . . . no
H(8) N(2) H(10) H(11) 119(1) . . . . no
H(8) N(2) H(11) H(10) -87(1) . . . . no
H(8) C(1) C(2) H(9) -120(2) . . . . no
H(8) C(2) N(2) H(9) -119(2) . . . . no
H(8) C(2) N(2) H(10) -175(1) . . . . no
H(8) C(2) N(2) H(11) -136(1) . . . . no
H(8) C(2) C(1) H(9) 120(2) . . . . no
H(8) H(3) N(2) H(9) 44(1) . . . . no
H(8) H(3) N(2) H(10) 121(2) . . . . no
H(8) H(3) N(2) H(11) 127(1) . . . . no
H(8) H(3) C(2) H(9) 110(2) . . . . no
H(8) H(3) C(3) H(10) 0(2) . . . . no
H(8) H(3) C(3) H(11) 113(2) . . . . no
H(8) H(3) C(3) H(12) -150(1) . . . . no
H(8) H(3) C(3) H(13) -138(1) . . . . no
H(8) H(9) N(2) H(10) 152(1) . . . . no
H(8) H(9) N(2) H(11) -162(1) . . . . no
H(9) N(2) C(3) H(10) -45(1) . . . . no
H(9) N(2) C(3) H(11) 70(2) . . . . no
H(9) N(2) C(3) H(12) 172(1) . . . . no
H(9) N(2) C(3) H(13) -154(1) . . . . no
H(9) N(2) H(10) H(11) 98(1) . . . . no
H(9) N(2) H(11) H(10) -72(1) . . . . no
H(9) C(2) N(2) H(10) -56(1) . . . . no
H(9) C(2) N(2) H(11) -17(1) . . . . no
H(9) H(8) N(2) H(10) -28(1) . . . . no
H(9) H(8) N(2) H(11) 22(2) . . . . no
H(10) N(2) C(3) H(11) 116(2) . . . . no
H(10) N(2) C(3) H(12) -141(1) . . . . no
H(10) N(2) C(3) H(13) -108(2) . . . . no
H(10) C(3) N(2) H(11) -116(2) . . . . no
H(10) C(3) C(4) H(11) 114(2) . . . . no
H(10) C(3) C(4) H(12) 169(2) . . . . no
H(10) C(3) C(4) H(13) 51(2) . . . . no
H(10) C(3) H(12) H(13) 19(2) . . . . no
H(10) C(3) H(13) H(12) -165(2) . . . . no
H(10) C(4) N(3) H(12) -149(1) . . . . no
H(10) C(4) N(3) H(13) 97(2) . . . . no
H(10) C(4) C(3) H(11) -114(2) . . . . no
H(10) C(4) C(3) H(12) -169(2) . . . . no
H(10) C(4) C(3) H(13) -51(2) . . . . no
H(10) C(4) H(12) H(13) -115(3) . . . . no
H(10) C(4) H(13) H(12) 145(1) . . . . no
H(10) H(11) C(3) H(12) 137(2) . . . . no
H(10) H(11) C(3) H(13) 93(2) . . . . no
H(10) H(11) C(4) H(12) -168(2) . . . . no
H(10) H(11) C(4) H(13) 85(2) . . . . no
H(11) N(2) C(3) H(12) 102(2) . . . . no
H(11) N(2) C(3) H(13) 134(2) . . . . no
H(11) C(3) C(4) H(12) 54(2) . . . . no
H(11) C(3) C(4) H(13) -63(2) . . . . no
H(11) C(3) H(12) H(13) -97(2) . . . . no
H(11) C(3) H(13) H(12) 89(2) . . . . no
H(11) C(4) N(3) H(12) -118(2) . . . . no
H(11) C(4) N(3) H(13) 128(2) . . . . no
H(11) C(4) C(3) H(12) -54(2) . . . . no
H(11) C(4) C(3) H(13) 63(2) . . . . no
H(11) C(4) H(12) H(13) -101(2) . . . . no
H(11) C(4) H(13) H(12) 100(1) . . . . no
H(11) H(10) C(3) H(12) -113(2) . . . . no
H(11) H(10) C(3) H(13) -100(2) . . . . no
H(11) H(10) C(4) H(12) 19(3) . . . . no
H(11) H(10) C(4) H(13) -99(2) . . . . no
H(12) N(3) C(4) H(13) 113(2) . . . . no
H(12) C(3) C(4) H(13) -118(2) . . . . no
H(12) C(4) N(3) H(13) -113(2) . . . . no
H(12) C(4) C(3) H(13) 118(2) . . . . no
H(12) C(4) C(3) H(13) 118(2) . . . . no
